data_4313289
loop_
_publ_author_name
'G\'erard Simonneaux'
'Marwan Kobeissi'
'Lo\^ic Toupet'

_publ_contact_author
;
Toupet Loic
G.M.C.M.-UMR6626
Universite de Rennes
Campus de Beaulieu
35042 RENNES cedex , FRANCE
;
_publ_contact_author_email loic.toupet@univ-rennes1.fr
_publ_contact_author_fax '(33) 2 23 23 67 17'
_publ_contact_author_phone '(33) 2 23 23 60 65'
_publ_section_title
;
 Electronic Structure of Iron Chlorins: Characterization of Bis(l-valine
 methyl ester)(meso-tetraphenylchlorin)iron(III)triflate and Bis(l-valine
 methyl ester)(meso-tetraphenylchlorin)iron(II)
;
_journal_name_full 'Inorganic Chemistry'
_journal_page_first 1644
_journal_page_last 1651
_journal_paper_doi 10.1021/ic026039h
_journal_volume 42
_journal_year 2003
_chemical_formula_sum 'C58 H56 Cl2 F3 Fe N6 O7 S'
_chemical_formula_weight 1164.90
_space_group_IT_number 1
_symmetry_cell_setting triclinic
_symmetry_space_group_name_Hall 'P 1'
_symmetry_space_group_name_H-M 'P 1'
_atom_sites_solution_hydrogens geom
_atom_sites_solution_primary direct
_atom_sites_solution_secondary difmap
_audit_creation_method SHELXL-97
_cell_angle_alpha 105.190(2)
_cell_angle_beta 96.510(2)
_cell_angle_gamma 113.190(2)
_cell_formula_units_Z 1
_cell_length_a 11.0760(4)
_cell_length_b 11.3880(4)
_cell_length_c 12.7130(7)
_cell_measurement_temperature 293(2)
_cell_volume 1379.44(11)
_computing_structure_refinement 'SHELXL-97 (Sheldrick, 1997)'
_computing_structure_solution 'SHELXS-97 (Sheldrick, 1990)'
_diffrn_ambient_temperature 293(2)
_diffrn_measured_fraction_theta_full 0.989
_diffrn_measured_fraction_theta_max 0.989
_diffrn_radiation_monochromator graphite
_diffrn_radiation_source 'fine-focus sealed tube'
_diffrn_radiation_type MoK\a
_diffrn_radiation_wavelength 0.71069
_diffrn_reflns_av_R_equivalents 0.0000
_diffrn_reflns_av_sigmaI/netI 0.0627
_diffrn_reflns_limit_h_max 14
_diffrn_reflns_limit_h_min 0
_diffrn_reflns_limit_k_max 13
_diffrn_reflns_limit_k_min -14
_diffrn_reflns_limit_l_max 16
_diffrn_reflns_limit_l_min -16
_diffrn_reflns_number 6250
_diffrn_reflns_theta_full 27.45
_diffrn_reflns_theta_max 27.45
_diffrn_reflns_theta_min 2.07
_exptl_absorpt_coefficient_mu 0.477
_exptl_crystal_colour black
_exptl_crystal_density_diffrn 1.402
_exptl_crystal_density_method 'not measured'
_exptl_crystal_description prism
_exptl_crystal_F_000 605
_exptl_crystal_size_max 0.38
_exptl_crystal_size_mid 0.20
_exptl_crystal_size_min 0.20
_refine_diff_density_max 0.726
_refine_diff_density_min -0.663
_refine_diff_density_rms 0.076
_refine_ls_abs_structure_details 'Flack H D (1983), Acta Cryst. A39, 876-881'
_refine_ls_abs_structure_Flack 0.051(19)
_refine_ls_extinction_coef 0.004(2)
_refine_ls_extinction_expression Fc^*^=kFc[1+0.001xFc^2^\l^3^/sin(2\q)]^-1/4^
_refine_ls_extinction_method SHELXL
_refine_ls_goodness_of_fit_ref 1.035
_refine_ls_hydrogen_treatment mixed
_refine_ls_matrix_type full
_refine_ls_number_parameters 708
_refine_ls_number_reflns 6250
_refine_ls_number_restraints 3
_refine_ls_restrained_S_all 1.035
_refine_ls_R_factor_all 0.0719
_refine_ls_R_factor_gt 0.0534
_refine_ls_shift/su_max 0.000
_refine_ls_shift/su_mean 0.000
_refine_ls_structure_factor_coef Fsqd
_refine_ls_weighting_details 'calc w=1/[\s^2^(Fo^2^)+(0.0965P)^2^+0.1982P] where P=(Fo^2^+2Fc^2^)/3'
_refine_ls_weighting_scheme calc
_refine_ls_wR_factor_gt 0.1346
_refine_ls_wR_factor_ref 0.1487
_reflns_number_gt 5096
_reflns_number_total 6250
_reflns_threshold_expression >2sigma(I)
_cod_data_source_file ic026039hsi20021211_090501.cif
_cod_data_source_block mk
_cod_depositor_comments
;
The following automatic conversions were performed:

data name '_atom_site_symetry_multiplicity' was replaced with
'_atom_site_symmetry_multiplicity' as specified in the replacement
file 'data/replacement-values/replacement_tags.lst'.

Automatic conversion script
Id: cif_correct_tags 9268 2022-04-12 08:56:07Z antanas 
;
_cod_original_cell_volume 1379.44(10)
_cod_database_code 4313289

loop_
_symmetry_equiv_pos_as_xyz
'x, y, z'

loop_
_atom_site_label
_atom_site_type_symbol
_atom_site_fract_x
_atom_site_fract_y
_atom_site_fract_z
_atom_site_U_iso_or_equiv
_atom_site_adp_type
_atom_site_occupancy
_atom_site_symmetry_multiplicity
_atom_site_calc_flag
_atom_site_refinement_flags
_atom_site_disorder_assembly
_atom_site_disorder_group
S1 S 1.10051(16) 0.57152(16) 0.47727(14) 0.0431(4) Uani 1 1 d . . .
S1A S 1.0523(11) 0.5766(10) 0.5367(9) 0.060(2) Uiso 0.20 1 d P . .
O5 O 1.1436(5) 0.5773(5) 0.3734(4) 0.0575(13) Uani 1 1 d . . .
O6 O 1.1930(4) 0.6762(5) 0.5812(4) 0.0515(12) Uani 1 1 d . . .
O7 O 1.0380(5) 0.4392(5) 0.4867(4) 0.0469(10) Uani 1 1 d . . .
C60 C 0.9608(9) 0.6164(8) 0.4603(7) 0.062(2) Uani 1 1 d . . .
F1 F 1.0033(7) 0.7383(5) 0.4489(5) 0.098(2) Uani 1 1 d . . .
F2 F 0.9069(5) 0.6147(6) 0.5504(4) 0.0855(16) Uani 1 1 d . . .
F3 F 0.8666(5) 0.5268(5) 0.3687(4) 0.0717(13) Uani 1 1 d . . .
C61 C 0.8382(8) 0.2518(7) 0.5976(6) 0.0531(17) Uani 1 1 d . . .
H61A H 0.8512 0.3198 0.5618 0.064 Uiso 1 1 calc R . .
H61B H 0.9247 0.2754 0.6456 0.064 Uiso 1 1 calc R . .
Cl1 Cl 0.78295(19) 0.0949(2) 0.49598(18) 0.0642(5) Uani 1 1 d . . .
Cl2 Cl 0.71850(16) 0.25164(17) 0.68156(15) 0.0507(4) Uani 1 1 d . . .
Fe1 Fe 0.52917(6) -0.09184(6) 0.85426(5) 0.02005(16) Uani 1 1 d . . .
O1 O 0.8217(4) 0.2317(4) 1.0929(3) 0.0382(9) Uani 1 1 d . . .
O2 O 0.9564(4) 0.1340(4) 1.1289(3) 0.0410(9) Uani 1 1 d . . .
O3 O 0.3394(4) -0.4162(4) 0.9415(4) 0.0387(9) Uani 1 1 d . . .
O4 O 0.2684(5) -0.3079(5) 1.0780(4) 0.0457(10) Uani 1 1 d . . .
N1 N 0.5999(4) -0.2263(4) 0.7965(4) 0.0229(9) Uani 1 1 d . . .
N2 N 0.5819(4) -0.0931(4) 1.0105(4) 0.0211(9) Uani 1 1 d . . .
N3 N 0.4635(4) 0.0456(4) 0.9126(3) 0.0219(9) Uani 1 1 d . . .
N4 N 0.4791(4) -0.0881(4) 0.6966(4) 0.0241(9) Uani 1 1 d . . .
N5 N 0.7159(4) 0.0617(4) 0.8780(4) 0.0249(9) Uani 1 1 d . . .
H5A H 0.7286 0.0630 0.8096 0.030 Uiso 1 1 calc R . .
H5B H 0.7128 0.1398 0.9128 0.030 Uiso 1 1 calc R . .
N6 N 0.3441(4) -0.2464(4) 0.8254(4) 0.0232(9) Uani 1 1 d . . .
H6A H 0.2905 -0.2490 0.7652 0.028 Uiso 1 1 calc R . .
H6B H 0.3527 -0.3242 0.8063 0.028 Uiso 1 1 calc R . .
C1 C 0.5995(5) -0.2825(5) 0.6872(4) 0.0259(11) Uani 1 1 d . . .
C2 C 0.6633(6) -0.3725(6) 0.6801(5) 0.0327(13) Uani 1 1 d . . .
H2 H 0.6768 -0.4216 0.6153 0.039 Uiso 1 1 calc R . .
C3 C 0.6992(6) -0.3715(6) 0.7851(5) 0.0288(12) Uani 1 1 d . . .
H3 H 0.7433 -0.4194 0.8062 0.035 Uiso 1 1 calc R . .
C4 C 0.6578(5) -0.2837(5) 0.8587(4) 0.0228(11) Uani 1 1 d . . .
C5 C 0.6794(5) -0.2574(5) 0.9726(4) 0.0242(11) Uani 1 1 d . . .
C6 C 0.6433(5) -0.1677(5) 1.0440(4) 0.0227(10) Uani 1 1 d . . .
C7 C 0.6603(6) -0.1430(5) 1.1620(5) 0.0295(12) Uani 1 1 d . . .
H7 H 0.6990 -0.1803 1.2043 0.035 Uiso 1 1 calc R . .
C8 C 0.6081(6) -0.0532(6) 1.2008(5) 0.0294(12) Uani 1 1 d . . .
H8 H 0.6026 -0.0200 1.2743 0.035 Uiso 1 1 calc R . .
C9 C 0.5640(5) -0.0205(5) 1.1079(4) 0.0243(11) Uani 1 1 d . . .
C10 C 0.5041(6) 0.0676(5) 1.1141(5) 0.0277(11) Uani 1 1 d . . .
C11 C 0.4582(5) 0.0968(5) 1.0240(4) 0.0243(11) Uani 1 1 d . . .
C12 C 0.3975(6) 0.1879(5) 1.0314(5) 0.0281(12) Uani 1 1 d . . .
H12 H 0.3828 0.2355 1.0961 0.034 Uiso 1 1 calc R . .
C13 C 0.3651(6) 0.1919(5) 0.9259(5) 0.0273(11) Uani 1 1 d . . .
H13 H 0.3245 0.2427 0.9052 0.033 Uiso 1 1 calc R . .
C14 C 0.4062(5) 0.1020(5) 0.8531(4) 0.0234(11) Uani 1 1 d . . .
C15 C 0.3866(5) 0.0780(5) 0.7361(4) 0.0230(10) Uani 1 1 d . . .
C16 C 0.4219(5) -0.0129(5) 0.6659(4) 0.0228(10) Uani 1 1 d . . .
C17 C 0.3966(6) -0.0380(6) 0.5419(4) 0.0277(11) Uani 1 1 d . . .
H17A H 0.3009 -0.0720 0.5086 0.033 Uiso 1 1 calc R . .
H17B H 0.4468 0.0445 0.5264 0.033 Uiso 1 1 calc R . .
C18 C 0.4452(6) -0.1416(6) 0.4978(5) 0.0297(12) Uani 1 1 d . . .
H18A H 0.5169 -0.1082 0.4605 0.036 Uiso 1 1 calc R . .
H18B H 0.3719 -0.2248 0.4455 0.036 Uiso 1 1 calc R . .
C19 C 0.4971(5) -0.1637(5) 0.6015(4) 0.0240(11) Uani 1 1 d . . .
C20 C 0.5504(6) -0.2550(5) 0.5943(5) 0.0277(11) Uani 1 1 d . . .
C21 C 0.7499(6) -0.3247(5) 1.0246(5) 0.0274(11) Uani 1 1 d . . .
C22 C 0.8840(6) -0.2502(6) 1.0869(5) 0.0354(13) Uani 1 1 d . . .
H22 H 0.9298 -0.1582 1.0974 0.042 Uiso 1 1 calc R . .
C23 C 0.9503(7) -0.3146(7) 1.1342(6) 0.0450(15) Uani 1 1 d . . .
H23 H 1.0393 -0.2647 1.1768 0.054 Uiso 1 1 calc R . .
C24 C 0.8849(8) -0.4482(8) 1.1178(6) 0.0500(17) Uani 1 1 d . . .
H24 H 0.9300 -0.4903 1.1478 0.060 Uiso 1 1 calc R . .
C25 C 0.7506(8) -0.5241(7) 1.0563(6) 0.0460(16) Uani 1 1 d . . .
H25 H 0.7057 -0.6162 1.0455 0.055 Uiso 1 1 calc R . .
C26 C 0.6848(6) -0.4605(5) 1.0114(5) 0.0326(12) Uani 1 1 d . . .
H26 H 0.5946 -0.5105 0.9715 0.039 Uiso 1 1 calc R . .
C27 C 0.4909(7) 0.1350(6) 1.2279(5) 0.0379(15) Uani 1 1 d . . .
C28 C 0.6021(9) 0.2417(7) 1.3050(5) 0.0484(17) Uani 1 1 d . . .
H28 H 0.6855 0.2728 1.2870 0.058 Uiso 1 1 calc R . .
C29 C 0.5892(12) 0.3036(9) 1.4111(6) 0.073(3) Uani 1 1 d . . .
H29 H 0.6648 0.3753 1.4639 0.087 Uiso 1 1 calc R . .
C30 C 0.4657(14) 0.2592(10) 1.4376(6) 0.079(3) Uani 1 1 d . . .
H30 H 0.4575 0.3006 1.5082 0.094 Uiso 1 1 calc R . .
C31 C 0.3563(12) 0.1549(11) 1.3605(8) 0.075(3) Uani 1 1 d . . .
H31 H 0.2725 0.1264 1.3781 0.090 Uiso 1 1 calc R . .
C32 C 0.3667(8) 0.0891(8) 1.2546(6) 0.0505(18) Uani 1 1 d . . .
H32 H 0.2913 0.0157 1.2031 0.061 Uiso 1 1 calc R . .
C33 C 0.3243(6) 0.1530(5) 0.6875(4) 0.0259(11) Uani 1 1 d . . .
C34 C 0.1956(6) 0.0823(7) 0.6129(5) 0.0347(13) Uani 1 1 d . . .
H34 H 0.1491 -0.0116 0.5918 0.042 Uiso 1 1 calc R . .
C35 C 0.1385(8) 0.1555(9) 0.5709(6) 0.0513(19) Uani 1 1 d . . .
H35 H 0.0543 0.1095 0.5199 0.062 Uiso 1 1 calc R . .
C36 C 0.2059(9) 0.2962(9) 0.6043(7) 0.054(2) Uani 1 1 d . . .
H36 H 0.1654 0.3440 0.5779 0.065 Uiso 1 1 calc R . .
C37 C 0.3306(9) 0.3633(8) 0.6755(7) 0.0487(18) Uani 1 1 d . . .
H37 H 0.3763 0.4572 0.6959 0.058 Uiso 1 1 calc R . .
C38 C 0.3921(7) 0.2936(6) 0.7188(5) 0.0335(13) Uani 1 1 d . . .
H38 H 0.4775 0.3410 0.7682 0.040 Uiso 1 1 calc R . .
C39 C 0.5530(7) -0.3330(6) 0.4800(5) 0.0337(13) Uani 1 1 d . . .
C40 C 0.6654(8) -0.2898(7) 0.4366(6) 0.0433(15) Uani 1 1 d . . .
H40 H 0.7438 -0.2127 0.4798 0.052 Uiso 1 1 calc R . .
C41 C 0.6611(8) -0.3620(7) 0.3280(6) 0.0483(17) Uani 1 1 d . . .
H41 H 0.7364 -0.3327 0.2985 0.058 Uiso 1 1 calc R . .
C42 C 0.5462(8) -0.4756(7) 0.2650(6) 0.0483(17) Uani 1 1 d . . .
H42 H 0.5442 -0.5229 0.1925 0.058 Uiso 1 1 calc R . .
C43 C 0.4357(8) -0.5207(7) 0.3057(6) 0.0496(17) Uani 1 1 d . . .
H43 H 0.3593 -0.5994 0.2618 0.060 Uiso 1 1 calc R . .
C44 C 0.4355(7) -0.4498(6) 0.4132(5) 0.0397(14) Uani 1 1 d . . .
H44 H 0.3584 -0.4795 0.4406 0.048 Uiso 1 1 calc R . .
C45 C 0.8389(5) 0.0645(5) 0.9415(4) 0.0247(9) Uani 1 1 d . . .
H45 H 0.8181 -0.0279 0.9403 0.030 Uiso 1 1 calc R . .
C46 C 0.9618(5) 0.1137(6) 0.8904(5) 0.0370(13) Uani 1 1 d . . .
H46 H 1.0354 0.1065 0.9347 0.044 Uiso 1 1 calc R . .
C47 C 1.0132(7) 0.2633(7) 0.8996(7) 0.0512(18) Uani 1 1 d . . .
H47A H 1.0324 0.3179 0.9767 0.061 Uiso 1 1 calc R . .
H47B H 0.9450 0.2742 0.8549 0.061 Uiso 1 1 calc R . .
H47C H 1.0942 0.2913 0.8729 0.061 Uiso 1 1 calc R . .
C48 C 0.9325(7) 0.0230(7) 0.7726(6) 0.0470(15) Uani 1 1 d . . .
H48A H 0.9025 -0.0690 0.7710 0.056 Uiso 1 1 calc R . .
H48B H 1.0133 0.0500 0.7455 0.056 Uiso 1 1 calc R . .
H48C H 0.8630 0.0297 0.7256 0.056 Uiso 1 1 calc R . .
C49 C 0.8696(5) 0.1524(5) 1.0615(5) 0.0298(11) Uani 1 1 d . . .
C50 C 0.9953(9) 0.2171(7) 1.2471(6) 0.059(2) Uani 1 1 d . . .
H50A H 1.0580 0.1968 1.2885 0.071 Uiso 1 1 calc R . .
H50B H 0.9162 0.1981 1.2765 0.071 Uiso 1 1 calc R . .
H50C H 1.0372 0.3113 1.2541 0.071 Uiso 1 1 calc R . .
C51 C 0.2732(5) -0.2453(5) 0.9165(4) 0.0271(10) Uani 1 1 d . . .
H51 H 0.3130 -0.1521 0.9690 0.033 Uiso 1 1 calc R . .
C52 C 0.1188(5) -0.2927(6) 0.8762(5) 0.0344(12) Uani 1 1 d . . .
H52 H 0.0814 -0.2923 0.9424 0.041 Uiso 1 1 calc R . .
C53 C 0.0455(6) -0.4361(6) 0.7929(6) 0.0406(14) Uani 1 1 d . . .
H53A H 0.0633 -0.4968 0.8251 0.049 Uiso 1 1 calc R . .
H53B H 0.0769 -0.4394 0.7253 0.049 Uiso 1 1 calc R . .
H53C H -0.0501 -0.4627 0.7756 0.049 Uiso 1 1 calc R . .
C54 C 0.0933(6) -0.1919(6) 0.8297(6) 0.0385(13) Uani 1 1 d . . .
H54A H 0.1410 -0.1026 0.8845 0.046 Uiso 1 1 calc R . .
H54B H -0.0020 -0.2168 0.8130 0.046 Uiso 1 1 calc R . .
H54C H 0.1248 -0.1929 0.7623 0.046 Uiso 1 1 calc R . .
C55 C 0.2997(5) -0.3323(6) 0.9783(5) 0.0345(12) Uani 1 1 d . . .
C56 C 0.2942(7) -0.3814(7) 1.1483(6) 0.0511(17) Uani 1 1 d . . .
H56A H 0.2684 -0.3564 1.2173 0.061 Uiso 1 1 calc R . .
H56B H 0.3888 -0.3594 1.1645 0.061 Uiso 1 1 calc R . .
H56C H 0.2423 -0.4771 1.1096 0.061 Uiso 1 1 calc R . .

loop_
_atom_site_aniso_label
_atom_site_aniso_U_11
_atom_site_aniso_U_22
_atom_site_aniso_U_33
_atom_site_aniso_U_23
_atom_site_aniso_U_13
_atom_site_aniso_U_12
S1 0.0381(8) 0.0485(9) 0.0367(8) 0.0152(6) 0.0040(7) 0.0141(7)
O5 0.043(3) 0.068(3) 0.038(3) 0.010(2) 0.010(2) 0.006(2)
O6 0.028(2) 0.062(3) 0.038(2) 0.012(2) -0.0016(19) -0.0007(19)
O7 0.055(3) 0.050(2) 0.045(2) 0.028(2) 0.012(2) 0.025(2)
C60 0.068(5) 0.054(4) 0.055(5) 0.009(3) -0.008(4) 0.030(4)
F1 0.132(5) 0.041(2) 0.097(4) 0.011(2) -0.036(4) 0.039(3)
F2 0.064(3) 0.131(5) 0.053(3) 0.006(3) 0.016(2) 0.049(3)
F3 0.067(3) 0.063(3) 0.061(3) 0.006(2) -0.034(2) 0.027(2)
C61 0.045(4) 0.053(4) 0.051(4) 0.022(3) 0.011(3) 0.009(3)
Cl1 0.0408(9) 0.0634(11) 0.0641(12) 0.0010(9) -0.0113(8) 0.0186(8)
Cl2 0.0341(8) 0.0553(9) 0.0582(10) 0.0275(8) 0.0098(7) 0.0104(6)
Fe1 0.0211(3) 0.0201(3) 0.0200(3) 0.0075(2) 0.0054(2) 0.0096(2)
O1 0.042(2) 0.0303(19) 0.037(2) 0.0047(16) 0.0003(18) 0.0164(17)
O2 0.041(2) 0.043(2) 0.035(2) 0.0113(17) -0.0048(18) 0.0203(18)
O3 0.042(2) 0.037(2) 0.044(2) 0.0238(18) 0.0116(19) 0.0184(18)
O4 0.049(3) 0.062(3) 0.036(2) 0.030(2) 0.015(2) 0.025(2)
N1 0.023(2) 0.025(2) 0.022(2) 0.0107(18) 0.0039(18) 0.0104(17)
N2 0.022(2) 0.023(2) 0.019(2) 0.0064(17) 0.0010(17) 0.0119(17)
N3 0.025(2) 0.022(2) 0.019(2) 0.0062(17) 0.0058(19) 0.0114(17)
N4 0.026(2) 0.024(2) 0.023(2) 0.0084(17) 0.0067(19) 0.0107(18)
N5 0.024(2) 0.022(2) 0.027(2) 0.0112(17) 0.0019(18) 0.0078(17)
N6 0.020(2) 0.024(2) 0.027(2) 0.0100(17) 0.0072(18) 0.0098(16)
C1 0.032(3) 0.027(3) 0.023(3) 0.008(2) 0.008(2) 0.017(2)
C2 0.049(4) 0.036(3) 0.028(3) 0.013(2) 0.017(3) 0.031(3)
C3 0.032(3) 0.031(3) 0.030(3) 0.013(2) 0.011(2) 0.018(2)
C4 0.023(3) 0.022(3) 0.028(3) 0.014(2) 0.006(2) 0.011(2)
C5 0.023(3) 0.021(2) 0.030(3) 0.010(2) 0.007(2) 0.009(2)
C6 0.022(3) 0.024(3) 0.024(3) 0.009(2) 0.004(2) 0.013(2)
C7 0.040(3) 0.022(3) 0.027(3) 0.010(2) 0.003(2) 0.015(2)
C8 0.039(3) 0.034(3) 0.021(3) 0.014(2) 0.009(2) 0.018(2)
C9 0.029(3) 0.028(3) 0.015(3) 0.006(2) 0.004(2) 0.014(2)
C10 0.032(3) 0.030(3) 0.024(3) 0.010(2) 0.010(2) 0.014(2)
C11 0.030(3) 0.023(3) 0.023(3) 0.009(2) 0.009(2) 0.013(2)
C12 0.035(3) 0.032(3) 0.026(3) 0.011(2) 0.009(2) 0.022(2)
C13 0.033(3) 0.025(3) 0.030(3) 0.011(2) 0.010(2) 0.017(2)
C14 0.024(3) 0.021(2) 0.019(3) 0.0021(19) 0.007(2) 0.007(2)
C15 0.021(2) 0.028(3) 0.021(3) 0.011(2) 0.002(2) 0.011(2)
C16 0.022(3) 0.024(3) 0.019(3) 0.008(2) 0.002(2) 0.008(2)
C17 0.033(3) 0.034(3) 0.021(3) 0.010(2) 0.006(2) 0.019(2)
C18 0.032(3) 0.035(3) 0.028(3) 0.013(2) 0.007(2) 0.019(2)
C19 0.027(3) 0.021(2) 0.026(3) 0.012(2) 0.007(2) 0.011(2)
C20 0.037(3) 0.028(3) 0.022(3) 0.007(2) 0.007(2) 0.019(2)
C21 0.031(3) 0.030(3) 0.028(3) 0.012(2) 0.011(2) 0.018(2)
C22 0.033(3) 0.041(3) 0.038(3) 0.019(3) 0.006(3) 0.019(2)
C23 0.042(4) 0.058(4) 0.049(4) 0.025(3) 0.006(3) 0.033(3)
C24 0.060(4) 0.069(5) 0.051(4) 0.035(4) 0.014(3) 0.049(4)
C25 0.058(4) 0.043(4) 0.057(4) 0.029(3) 0.022(4) 0.033(3)
C26 0.035(3) 0.030(3) 0.034(3) 0.011(2) 0.009(2) 0.016(2)
C27 0.066(4) 0.046(3) 0.026(3) 0.017(3) 0.017(3) 0.044(3)
C28 0.077(5) 0.050(4) 0.024(3) 0.002(3) 0.006(3) 0.042(4)
C29 0.140(9) 0.085(6) 0.023(3) 0.003(3) 0.006(5) 0.091(6)
C30 0.183(11) 0.098(7) 0.026(4) 0.035(4) 0.053(6) 0.116(8)
C31 0.144(9) 0.111(7) 0.060(5) 0.064(6) 0.075(7) 0.108(8)
C32 0.079(5) 0.065(4) 0.045(4) 0.037(3) 0.042(4) 0.050(4)
C33 0.033(3) 0.035(3) 0.023(3) 0.015(2) 0.010(2) 0.023(2)
C34 0.037(3) 0.051(3) 0.027(3) 0.017(3) 0.012(3) 0.026(3)
C35 0.046(4) 0.096(6) 0.044(4) 0.038(4) 0.021(3) 0.051(4)
C36 0.076(5) 0.086(5) 0.059(4) 0.053(4) 0.043(4) 0.068(5)
C37 0.075(5) 0.053(4) 0.055(4) 0.035(3) 0.035(4) 0.049(4)
C38 0.049(4) 0.033(3) 0.030(3) 0.015(2) 0.016(3) 0.025(3)
C39 0.056(4) 0.039(3) 0.024(3) 0.017(2) 0.014(3) 0.033(3)
C40 0.066(4) 0.046(3) 0.039(3) 0.019(3) 0.022(3) 0.040(3)
C41 0.077(5) 0.063(4) 0.044(4) 0.034(3) 0.029(4) 0.055(4)
C42 0.084(5) 0.038(3) 0.034(3) 0.012(3) 0.012(4) 0.039(4)
C43 0.075(5) 0.043(3) 0.030(3) 0.003(3) 0.002(3) 0.033(3)
C44 0.058(4) 0.037(3) 0.030(3) 0.011(2) 0.010(3) 0.027(3)
C45 0.016(2) 0.026(2) 0.031(3) 0.0138(19) 0.0024(19) 0.0062(17)
C46 0.022(3) 0.050(3) 0.051(4) 0.032(3) 0.010(3) 0.017(2)
C47 0.032(3) 0.046(4) 0.075(5) 0.040(4) 0.012(3) 0.005(3)
C48 0.043(3) 0.063(4) 0.054(4) 0.033(3) 0.028(3) 0.029(3)
C49 0.025(2) 0.028(3) 0.033(3) 0.015(2) 0.002(2) 0.007(2)
C50 0.068(5) 0.050(4) 0.034(4) -0.003(3) -0.010(3) 0.018(4)
C51 0.028(2) 0.029(2) 0.028(3) 0.014(2) 0.011(2) 0.013(2)
C52 0.024(3) 0.037(3) 0.046(3) 0.019(3) 0.011(2) 0.014(2)
C53 0.021(3) 0.035(3) 0.061(4) 0.019(3) 0.002(3) 0.008(2)
C54 0.027(3) 0.040(3) 0.052(4) 0.019(3) 0.004(3) 0.018(2)
C55 0.026(3) 0.038(3) 0.034(3) 0.018(2) 0.003(2) 0.005(2)
C56 0.051(4) 0.057(4) 0.047(4) 0.035(3) 0.005(3) 0.016(3)

loop_
_atom_type_symbol
_atom_type_description
_atom_type_scat_dispersion_real
_atom_type_scat_dispersion_imag
_atom_type_scat_source
C C 0.0033 0.0016 'International Tables Vol C Tables 4.2.6.8 and 6.1.1.4'
H H 0.0000 0.0000 'International Tables Vol C Tables 4.2.6.8 and 6.1.1.4'
N N 0.0061 0.0033 'International Tables Vol C Tables 4.2.6.8 and 6.1.1.4'
O O 0.0106 0.0060 'International Tables Vol C Tables 4.2.6.8 and 6.1.1.4'
F F 0.0171 0.0103 'International Tables Vol C Tables 4.2.6.8 and 6.1.1.4'
S S 0.1246 0.1234 'International Tables Vol C Tables 4.2.6.8 and 6.1.1.4'
Fe Fe 0.3463 0.8444 'International Tables Vol C Tables 4.2.6.8 and 6.1.1.4'
Cl Cl 0.1484 0.1585 'International Tables Vol C Tables 4.2.6.8 and 6.1.1.4'

loop_
_geom_angle_atom_site_label_1
_geom_angle_atom_site_label_2
_geom_angle_atom_site_label_3
_geom_angle
_geom_angle_site_symmetry_1
_geom_angle_site_symmetry_3
_geom_angle_publ_flag
S1A S1 O7 71.9(6) . . ?
S1A S1 O6 70.1(7) . . ?
O7 S1 O6 113.7(3) . . ?
S1A S1 O5 162.3(7) . . ?
O7 S1 O5 116.0(3) . . ?
O6 S1 O5 116.7(3) . . ?
S1A S1 C60 61.1(7) . . ?
O7 S1 C60 103.3(3) . . ?
O6 S1 C60 102.9(3) . . ?
O5 S1 C60 101.2(4) . . ?
S1 S1A O6 70.7(7) . . ?
S1 S1A O7 68.8(6) . . ?
O6 S1A O7 112.4(8) . . ?
S1 S1A C60 86.5(8) . . ?
O6 S1A C60 115.1(8) . . ?
O7 S1A C60 113.8(8) . . ?
S1 S1A F2 132.2(9) . . ?
O6 S1A F2 124.4(7) . . ?
O7 S1A F2 123.1(7) . . ?
C60 S1A F2 45.6(5) . . ?
S1A O6 S1 39.2(5) . . ?
S1 O7 S1A 39.3(5) . . ?
F3 C60 F1 108.1(6) . . ?
F3 C60 F2 109.0(7) . . ?
F1 C60 F2 110.5(7) . . ?
F3 C60 S1A 122.6(7) . . ?
F1 C60 S1A 123.4(7) . . ?
F2 C60 S1A 76.9(6) . . ?
F3 C60 S1 109.5(5) . . ?
F1 C60 S1 110.5(6) . . ?
F2 C60 S1 109.2(5) . . ?
S1A C60 S1 32.4(4) . . ?
C60 F2 S1A 57.5(5) . . ?
Cl1 C61 Cl2 111.2(4) . . ?
Cl1 C61 H61A 109.4 . . ?
Cl2 C61 H61A 109.4 . . ?
Cl1 C61 H61B 109.4 . . ?
Cl2 C61 H61B 109.4 . . ?
H61A C61 H61B 108.0 . . ?
N3 Fe1 N1 178.6(2) . . ?
N3 Fe1 N2 90.50(17) . . ?
N1 Fe1 N2 89.39(16) . . ?
N3 Fe1 N6 92.05(17) . . ?
N1 Fe1 N6 89.40(17) . . ?
N2 Fe1 N6 91.51(17) . . ?
N3 Fe1 N4 89.54(17) . . ?
N1 Fe1 N4 90.55(17) . . ?
N2 Fe1 N4 179.0(2) . . ?
N6 Fe1 N4 89.46(18) . . ?
N3 Fe1 N5 89.02(17) . . ?
N1 Fe1 N5 89.54(17) . . ?
N2 Fe1 N5 90.04(17) . . ?
N6 Fe1 N5 178.1(2) . . ?
N4 Fe1 N5 88.99(18) . . ?
C49 O2 C50 115.8(5) . . ?
C55 O4 C56 116.3(5) . . ?
C1 N1 C4 106.0(4) . . ?
C1 N1 Fe1 126.8(3) . . ?
C4 N1 Fe1 127.2(3) . . ?
C9 N2 C6 105.1(4) . . ?
C9 N2 Fe1 127.2(3) . . ?
C6 N2 Fe1 127.7(3) . . ?
C14 N3 C11 105.9(4) . . ?
C14 N3 Fe1 127.9(3) . . ?
C11 N3 Fe1 126.1(3) . . ?
C16 N4 C19 107.7(4) . . ?
C16 N4 Fe1 126.9(3) . . ?
C19 N4 Fe1 125.4(3) . . ?
C45 N5 Fe1 120.7(3) . . ?
C45 N5 H5A 107.2 . . ?
Fe1 N5 H5A 107.2 . . ?
C45 N5 H5B 107.2 . . ?
Fe1 N5 H5B 107.2 . . ?
H5A N5 H5B 106.8 . . ?
C51 N6 Fe1 118.1(3) . . ?
C51 N6 H6A 107.8 . . ?
Fe1 N6 H6A 107.8 . . ?
C51 N6 H6B 107.8 . . ?
Fe1 N6 H6B 107.8 . . ?
H6A N6 H6B 107.1 . . ?
N1 C1 C20 126.3(5) . . ?
N1 C1 C2 110.0(5) . . ?
C20 C1 C2 123.6(5) . . ?
C3 C2 C1 106.8(5) . . ?
C3 C2 H2 126.6 . . ?
C1 C2 H2 126.6 . . ?
C2 C3 C4 108.1(5) . . ?
C2 C3 H3 125.9 . . ?
C4 C3 H3 125.9 . . ?
C5 C4 N1 126.8(5) . . ?
C5 C4 C3 124.2(5) . . ?
N1 C4 C3 109.0(5) . . ?
C4 C5 C6 123.6(5) . . ?
C4 C5 C21 118.6(5) . . ?
C6 C5 C21 117.8(5) . . ?
C5 C6 N2 125.3(5) . . ?
C5 C6 C7 124.3(5) . . ?
N2 C6 C7 110.3(4) . . ?
C8 C7 C6 106.5(5) . . ?
C8 C7 H7 126.8 . . ?
C6 C7 H7 126.8 . . ?
C7 C8 C9 107.3(5) . . ?
C7 C8 H8 126.3 . . ?
C9 C8 H8 126.3 . . ?
N2 C9 C10 125.0(5) . . ?
N2 C9 C8 110.7(5) . . ?
C10 C9 C8 124.2(5) . . ?
C11 C10 C9 124.4(5) . . ?
C11 C10 C27 118.5(5) . . ?
C9 C10 C27 117.0(5) . . ?
C10 C11 N3 126.6(5) . . ?
C10 C11 C12 124.0(5) . . ?
N3 C11 C12 109.4(4) . . ?
C13 C12 C11 107.5(5) . . ?
C13 C12 H12 126.3 . . ?
C11 C12 H12 126.3 . . ?
C12 C13 C14 106.6(5) . . ?
C12 C13 H13 126.7 . . ?
C14 C13 H13 126.7 . . ?
N3 C14 C15 126.4(5) . . ?
N3 C14 C13 110.7(5) . . ?
C15 C14 C13 122.9(5) . . ?
C16 C15 C14 122.4(5) . . ?
C16 C15 C33 119.6(4) . . ?
C14 C15 C33 118.0(5) . . ?
N4 C16 C15 126.8(5) . . ?
N4 C16 C17 112.4(4) . . ?
C15 C16 C17 120.9(5) . . ?
C18 C17 C16 104.2(4) . . ?
C18 C17 H17A 110.9 . . ?
C16 C17 H17A 110.9 . . ?
C18 C17 H17B 110.9 . . ?
C16 C17 H17B 110.9 . . ?
H17A C17 H17B 108.9 . . ?
C17 C18 C19 103.4(4) . . ?
C17 C18 H18A 111.1 . . ?
C19 C18 H18A 111.1 . . ?
C17 C18 H18B 111.1 . . ?
C19 C18 H18B 111.1 . . ?
H18A C18 H18B 109.1 . . ?
C20 C19 N4 127.1(5) . . ?
C20 C19 C18 120.5(5) . . ?
N4 C19 C18 112.3(4) . . ?
C19 C20 C1 123.9(5) . . ?
C19 C20 C39 118.1(5) . . ?
C1 C20 C39 118.0(5) . . ?
C26 C21 C22 118.6(5) . . ?
C26 C21 C5 121.2(5) . . ?
C22 C21 C5 120.2(5) . . ?
C21 C22 C23 119.9(6) . . ?
C21 C22 H22 120.1 . . ?
C23 C22 H22 120.1 . . ?
C24 C23 C22 120.2(7) . . ?
C24 C23 H23 119.9 . . ?
C22 C23 H23 119.9 . . ?
C23 C24 C25 120.8(6) . . ?
C23 C24 H24 119.6 . . ?
C25 C24 H24 119.6 . . ?
C26 C25 C24 119.1(6) . . ?
C26 C25 H25 120.5 . . ?
C24 C25 H25 120.5 . . ?
C21 C26 C25 121.5(6) . . ?
C21 C26 H26 119.3 . . ?
C25 C26 H26 119.3 . . ?
C28 C27 C32 120.2(6) . . ?
C28 C27 C10 119.9(6) . . ?
C32 C27 C10 120.0(6) . . ?
C27 C28 C29 119.6(8) . . ?
C27 C28 H28 120.2 . . ?
C29 C28 H28 120.2 . . ?
C30 C29 C28 120.5(9) . . ?
C30 C29 H29 119.8 . . ?
C28 C29 H29 119.8 . . ?
C31 C30 C29 119.5(7) . . ?
C31 C30 H30 120.2 . . ?
C29 C30 H30 120.2 . . ?
C30 C31 C32 121.3(9) . . ?
C30 C31 H31 119.4 . . ?
C32 C31 H31 119.4 . . ?
C27 C32 C31 119.0(9) . . ?
C27 C32 H32 120.5 . . ?
C31 C32 H32 120.5 . . ?
C38 C33 C34 119.8(5) . . ?
C38 C33 C15 120.0(5) . . ?
C34 C33 C15 120.1(5) . . ?
C35 C34 C33 118.8(6) . . ?
C35 C34 H34 120.6 . . ?
C33 C34 H34 120.6 . . ?
C36 C35 C34 120.9(7) . . ?
C36 C35 H35 119.5 . . ?
C34 C35 H35 119.5 . . ?
C37 C36 C35 119.8(6) . . ?
C37 C36 H36 120.1 . . ?
C35 C36 H36 120.1 . . ?
C36 C37 C38 121.1(7) . . ?
C36 C37 H37 119.4 . . ?
C38 C37 H37 119.4 . . ?
C33 C38 C37 119.5(6) . . ?
C33 C38 H38 120.3 . . ?
C37 C38 H38 120.3 . . ?
C40 C39 C44 119.2(6) . . ?
C40 C39 C20 121.9(6) . . ?
C44 C39 C20 118.9(6) . . ?
C39 C40 C41 119.9(7) . . ?
C39 C40 H40 120.1 . . ?
C41 C40 H40 120.1 . . ?
C42 C41 C40 119.9(7) . . ?
C42 C41 H41 120.0 . . ?
C40 C41 H41 120.0 . . ?
C43 C42 C41 121.4(6) . . ?
C43 C42 H42 119.3 . . ?
C41 C42 H42 119.3 . . ?
C42 C43 C44 120.3(7) . . ?
C42 C43 H43 119.8 . . ?
C44 C43 H43 119.8 . . ?
C43 C44 C39 119.3(6) . . ?
C43 C44 H44 120.3 . . ?
C39 C44 H44 120.3 . . ?
N5 C45 C49 108.1(4) . . ?
N5 C45 C46 112.9(4) . . ?
C49 C45 C46 111.4(4) . . ?
N5 C45 H45 108.1 . . ?
C49 C45 H45 108.1 . . ?
C46 C45 H45 108.1 . . ?
C48 C46 C47 112.3(5) . . ?
C48 C46 C45 111.1(5) . . ?
C47 C46 C45 112.6(5) . . ?
C48 C46 H46 106.8 . . ?
C47 C46 H46 106.8 . . ?
C45 C46 H46 106.8 . . ?
C46 C47 H47A 109.5 . . ?
C46 C47 H47B 109.5 . . ?
H47A C47 H47B 109.5 . . ?
C46 C47 H47C 109.5 . . ?
H47A C47 H47C 109.5 . . ?
H47B C47 H47C 109.5 . . ?
C46 C48 H48A 109.5 . . ?
C46 C48 H48B 109.5 . . ?
H48A C48 H48B 109.5 . . ?
C46 C48 H48C 109.5 . . ?
H48A C48 H48C 109.5 . . ?
H48B C48 H48C 109.5 . . ?
O1 C49 O2 124.3(5) . . ?
O1 C49 C45 124.1(5) . . ?
O2 C49 C45 111.5(4) . . ?
O2 C50 H50A 109.5 . . ?
O2 C50 H50B 109.5 . . ?
H50A C50 H50B 109.5 . . ?
O2 C50 H50C 109.5 . . ?
H50A C50 H50C 109.5 . . ?
H50B C50 H50C 109.5 . . ?
N6 C51 C55 108.1(4) . . ?
N6 C51 C52 114.0(4) . . ?
C55 C51 C52 110.7(4) . . ?
N6 C51 H51 107.9 . . ?
C55 C51 H51 107.9 . . ?
C52 C51 H51 107.9 . . ?
C53 C52 C54 111.7(5) . . ?
C53 C52 C51 113.0(4) . . ?
C54 C52 C51 110.3(4) . . ?
C53 C52 H52 107.2 . . ?
C54 C52 H52 107.2 . . ?
C51 C52 H52 107.2 . . ?
C52 C53 H53A 109.5 . . ?
C52 C53 H53B 109.5 . . ?
H53A C53 H53B 109.5 . . ?
C52 C53 H53C 109.5 . . ?
H53A C53 H53C 109.5 . . ?
H53B C53 H53C 109.5 . . ?
C52 C54 H54A 109.5 . . ?
C52 C54 H54B 109.5 . . ?
H54A C54 H54B 109.5 . . ?
C52 C54 H54C 109.5 . . ?
H54A C54 H54C 109.5 . . ?
H54B C54 H54C 109.5 . . ?
O3 C55 O4 124.5(5) . . ?
O3 C55 C51 124.8(5) . . ?
O4 C55 C51 110.6(5) . . ?
O4 C56 H56A 109.5 . . ?
O4 C56 H56B 109.5 . . ?
H56A C56 H56B 109.5 . . ?
O4 C56 H56C 109.5 . . ?
H56A C56 H56C 109.5 . . ?
H56B C56 H56C 109.5 . . ?

loop_
_geom_bond_atom_site_label_1
_geom_bond_atom_site_label_2
_geom_bond_distance
_geom_bond_site_symmetry_2
_geom_bond_publ_flag
S1 S1A 0.975(11) . ?
S1 O7 1.434(4) . ?
S1 O6 1.456(5) . ?
S1 O5 1.463(5) . ?
S1 C60 1.818(8) . ?
S1A O6 1.451(11) . ?
S1A O7 1.462(11) . ?
S1A C60 1.594(13) . ?
S1A F2 1.841(12) . ?
C60 F3 1.323(8) . ?
C60 F1 1.333(9) . ?
C60 F2 1.352(10) . ?
C61 Cl1 1.729(7) . ?
C61 Cl2 1.793(7) . ?
C61 H61A 0.9700 . ?
C61 H61B 0.9700 . ?
Fe1 N3 1.984(4) . ?
Fe1 N1 1.996(4) . ?
Fe1 N2 2.012(4) . ?
Fe1 N6 2.021(4) . ?
Fe1 N4 2.034(4) . ?
Fe1 N5 2.039(4) . ?
O1 C49 1.222(7) . ?
O2 C49 1.330(7) . ?
O2 C50 1.458(8) . ?
O3 C55 1.211(7) . ?
O4 C55 1.340(7) . ?
O4 C56 1.451(7) . ?
N1 C1 1.367(7) . ?
N1 C4 1.397(6) . ?
N2 C9 1.380(6) . ?
N2 C6 1.395(6) . ?
N3 C14 1.362(7) . ?
N3 C11 1.401(7) . ?
N4 C16 1.354(7) . ?
N4 C19 1.374(7) . ?
N5 C45 1.487(6) . ?
N5 H5A 0.9000 . ?
N5 H5B 0.9000 . ?
N6 C51 1.472(6) . ?
N6 H6A 0.9000 . ?
N6 H6B 0.9000 . ?
C1 C20 1.404(8) . ?
C1 C2 1.448(7) . ?
C2 C3 1.345(8) . ?
C2 H2 0.9300 . ?
C3 C4 1.434(8) . ?
C3 H3 0.9300 . ?
C4 C5 1.372(8) . ?
C5 C6 1.394(7) . ?
C5 C21 1.501(8) . ?
C6 C7 1.428(8) . ?
C7 C8 1.374(8) . ?
C7 H7 0.9300 . ?
C8 C9 1.419(7) . ?
C8 H8 0.9300 . ?
C9 C10 1.395(8) . ?
C10 C11 1.372(8) . ?
C10 C27 1.503(8) . ?
C11 C12 1.431(7) . ?
C12 C13 1.365(8) . ?
C12 H12 0.9300 . ?
C13 C14 1.441(7) . ?
C13 H13 0.9300 . ?
C14 C15 1.415(7) . ?
C15 C16 1.391(7) . ?
C15 C33 1.493(7) . ?
C16 C17 1.499(7) . ?
C17 C18 1.490(8) . ?
C17 H17A 0.9700 . ?
C17 H17B 0.9700 . ?
C18 C19 1.499(8) . ?
C18 H18A 0.9700 . ?
C18 H18B 0.9700 . ?
C19 C20 1.372(7) . ?
C20 C39 1.501(8) . ?
C21 C26 1.378(8) . ?
C21 C22 1.394(9) . ?
C22 C23 1.412(8) . ?
C22 H22 0.9300 . ?
C23 C24 1.347(10) . ?
C23 H23 0.9300 . ?
C24 C25 1.393(11) . ?
C24 H24 0.9300 . ?
C25 C26 1.386(9) . ?
C25 H25 0.9300 . ?
C26 H26 0.9300 . ?
C27 C28 1.370(10) . ?
C27 C32 1.383(10) . ?
C28 C29 1.400(10) . ?
C28 H28 0.9300 . ?
C29 C30 1.375(15) . ?
C29 H29 0.9300 . ?
C30 C31 1.352(15) . ?
C30 H30 0.9300 . ?
C31 C32 1.401(10) . ?
C31 H31 0.9300 . ?
C32 H32 0.9300 . ?
C33 C38 1.392(8) . ?
C33 C34 1.404(8) . ?
C34 C35 1.396(9) . ?
C34 H34 0.9300 . ?
C35 C36 1.391(12) . ?
C35 H35 0.9300 . ?
C36 C37 1.354(12) . ?
C36 H36 0.9300 . ?
C37 C38 1.402(9) . ?
C37 H37 0.9300 . ?
C38 H38 0.9300 . ?
C39 C40 1.382(9) . ?
C39 C44 1.407(10) . ?
C40 C41 1.394(9) . ?
C40 H40 0.9300 . ?
C41 C42 1.365(11) . ?
C41 H41 0.9300 . ?
C42 C43 1.347(11) . ?
C42 H42 0.9300 . ?
C43 C44 1.395(9) . ?
C43 H43 0.9300 . ?
C44 H44 0.9300 . ?
C45 C49 1.503(7) . ?
C45 C46 1.543(7) . ?
C45 H45 0.9800 . ?
C46 C48 1.494(10) . ?
C46 C47 1.535(9) . ?
C46 H46 0.9800 . ?
C47 H47A 0.9600 . ?
C47 H47B 0.9600 . ?
C47 H47C 0.9600 . ?
C48 H48A 0.9600 . ?
C48 H48B 0.9600 . ?
C48 H48C 0.9600 . ?
C50 H50A 0.9600 . ?
C50 H50B 0.9600 . ?
C50 H50C 0.9600 . ?
C51 C55 1.506(7) . ?
C51 C52 1.551(7) . ?
C51 H51 0.9800 . ?
C52 C53 1.517(9) . ?
C52 C54 1.523(8) . ?
C52 H52 0.9800 . ?
C53 H53A 0.9600 . ?
C53 H53B 0.9600 . ?
C53 H53C 0.9600 . ?
C54 H54A 0.9600 . ?
C54 H54B 0.9600 . ?
C54 H54C 0.9600 . ?
C56 H56A 0.9600 . ?
C56 H56B 0.9600 . ?
C56 H56C 0.9600 . ?

loop_
_geom_torsion_atom_site_label_1
_geom_torsion_atom_site_label_2
_geom_torsion_atom_site_label_3
_geom_torsion_atom_site_label_4
_geom_torsion
_geom_torsion_site_symmetry_1
_geom_torsion_site_symmetry_2
_geom_torsion_site_symmetry_3
_geom_torsion_site_symmetry_4
_geom_torsion_publ_flag
O7 S1 S1A O6 124.7(5) . . . . ?
O5 S1 S1A O6 -116(2) . . . . ?
C60 S1 S1A O6 -118.1(6) . . . . ?
O6 S1 S1A O7 -124.7(5) . . . . ?
O5 S1 S1A O7 120(2) . . . . ?
C60 S1 S1A O7 117.2(6) . . . . ?
O7 S1 S1A C60 -117.2(6) . . . . ?
O6 S1 S1A C60 118.1(6) . . . . ?
O5 S1 S1A C60 2(2) . . . . ?
O7 S1 S1A F2 -116.0(12) . . . . ?
O6 S1 S1A F2 119.4(12) . . . . ?
O5 S1 S1A F2 4(3) . . . . ?
C60 S1 S1A F2 1.2(8) . . . . ?
O7 S1A O6 S1 56.0(6) . . . . ?
C60 S1A O6 S1 -76.4(8) . . . . ?
F2 S1A O6 S1 -128.5(11) . . . . ?
O7 S1 O6 S1A -58.7(7) . . . . ?
O5 S1 O6 S1A 162.1(7) . . . . ?
C60 S1 O6 S1A 52.4(7) . . . . ?
O6 S1 O7 S1A 57.7(7) . . . . ?
O5 S1 O7 S1A -162.8(7) . . . . ?
C60 S1 O7 S1A -53.1(7) . . . . ?
O6 S1A O7 S1 -57.1(6) . . . . ?
C60 S1A O7 S1 76.0(8) . . . . ?
F2 S1A O7 S1 127.3(11) . . . . ?
S1 S1A C60 F3 74.4(10) . . . . ?
O6 S1A C60 F3 141.2(8) . . . . ?
O7 S1A C60 F3 9.4(13) . . . . ?
F2 S1A C60 F3 -104.4(9) . . . . ?
S1 S1A C60 F1 -75.2(10) . . . . ?
O6 S1A C60 F1 -8.4(13) . . . . ?
O7 S1A C60 F1 -140.1(8) . . . . ?
F2 S1A C60 F1 106.1(9) . . . . ?
S1 S1A C60 F2 178.7(8) . . . . ?
O6 S1A C60 F2 -114.5(8) . . . . ?
O7 S1A C60 F2 113.8(8) . . . . ?
O6 S1A C60 S1 66.8(8) . . . . ?
O7 S1A C60 S1 -64.9(7) . . . . ?
F2 S1A C60 S1 -178.7(8) . . . . ?
S1A S1 C60 F3 -120.6(9) . . . . ?
O7 S1 C60 F3 -60.3(6) . . . . ?
O6 S1 C60 F3 -178.9(5) . . . . ?
O5 S1 C60 F3 60.1(6) . . . . ?
S1A S1 C60 F1 120.5(9) . . . . ?
O7 S1 C60 F1 -179.2(5) . . . . ?
O6 S1 C60 F1 62.2(6) . . . . ?
O5 S1 C60 F1 -58.8(6) . . . . ?
S1A S1 C60 F2 -1.3(8) . . . . ?
O7 S1 C60 F2 59.0(6) . . . . ?
O6 S1 C60 F2 -59.6(6) . . . . ?
O5 S1 C60 F2 179.4(5) . . . . ?
O7 S1 C60 S1A 60.3(7) . . . . ?
O6 S1 C60 S1A -58.3(8) . . . . ?
O5 S1 C60 S1A -179.3(7) . . . . ?
F3 C60 F2 S1A 120.3(7) . . . . ?
F1 C60 F2 S1A -121.0(8) . . . . ?
S1 C60 F2 S1A 0.7(4) . . . . ?
S1 S1A F2 C60 -1.7(11) . . . . ?
O6 S1A F2 C60 92.9(9) . . . . ?
O7 S1A F2 C60 -92.1(9) . . . . ?
N3 Fe1 N1 C1 -95(8) . . . . ?
N2 Fe1 N1 C1 179.3(4) . . . . ?
N6 Fe1 N1 C1 87.8(4) . . . . ?
N4 Fe1 N1 C1 -1.7(4) . . . . ?
N5 Fe1 N1 C1 -90.6(4) . . . . ?
N3 Fe1 N1 C4 86(8) . . . . ?
N2 Fe1 N1 C4 0.4(4) . . . . ?
N6 Fe1 N1 C4 -91.1(4) . . . . ?
N4 Fe1 N1 C4 179.5(4) . . . . ?
N5 Fe1 N1 C4 90.5(4) . . . . ?
N3 Fe1 N2 C9 2.1(4) . . . . ?
N1 Fe1 N2 C9 -179.4(4) . . . . ?
N6 Fe1 N2 C9 -90.0(4) . . . . ?
N4 Fe1 N2 C9 94(12) . . . . ?
N5 Fe1 N2 C9 91.1(4) . . . . ?
N3 Fe1 N2 C6 -178.4(4) . . . . ?
N1 Fe1 N2 C6 0.2(4) . . . . ?
N6 Fe1 N2 C6 89.5(4) . . . . ?
N4 Fe1 N2 C6 -86(12) . . . . ?
N5 Fe1 N2 C6 -89.4(4) . . . . ?
N1 Fe1 N3 C14 95(8) . . . . ?
N2 Fe1 N3 C14 -179.0(4) . . . . ?
N6 Fe1 N3 C14 -87.4(4) . . . . ?
N4 Fe1 N3 C14 2.0(4) . . . . ?
N5 Fe1 N3 C14 91.0(4) . . . . ?
N1 Fe1 N3 C11 -90(8) . . . . ?
N2 Fe1 N3 C11 -4.0(4) . . . . ?
N6 Fe1 N3 C11 87.5(4) . . . . ?
N4 Fe1 N3 C11 177.0(4) . . . . ?
N5 Fe1 N3 C11 -94.0(4) . . . . ?
N3 Fe1 N4 C16 -0.9(4) . . . . ?
N1 Fe1 N4 C16 -179.4(4) . . . . ?
N2 Fe1 N4 C16 -93(12) . . . . ?
N6 Fe1 N4 C16 91.2(4) . . . . ?
N5 Fe1 N4 C16 -89.9(4) . . . . ?
N3 Fe1 N4 C19 179.6(4) . . . . ?
N1 Fe1 N4 C19 1.1(4) . . . . ?
N2 Fe1 N4 C19 88(12) . . . . ?
N6 Fe1 N4 C19 -88.3(4) . . . . ?
N5 Fe1 N4 C19 90.6(4) . . . . ?
N3 Fe1 N5 C45 128.6(4) . . . . ?
N1 Fe1 N5 C45 -51.3(4) . . . . ?
N2 Fe1 N5 C45 38.1(4) . . . . ?
N6 Fe1 N5 C45 -107(6) . . . . ?
N4 Fe1 N5 C45 -141.8(4) . . . . ?
N3 Fe1 N6 C51 -49.5(4) . . . . ?
N1 Fe1 N6 C51 130.4(4) . . . . ?
N2 Fe1 N6 C51 41.0(4) . . . . ?
N4 Fe1 N6 C51 -139.1(4) . . . . ?
N5 Fe1 N6 C51 -174(6) . . . . ?
C4 N1 C1 C20 179.9(5) . . . . ?
Fe1 N1 C1 C20 0.9(8) . . . . ?
C4 N1 C1 C2 -2.6(6) . . . . ?
Fe1 N1 C1 C2 178.4(4) . . . . ?
N1 C1 C2 C3 1.2(7) . . . . ?
C20 C1 C2 C3 178.8(5) . . . . ?
C1 C2 C3 C4 0.7(6) . . . . ?
C1 N1 C4 C5 179.9(5) . . . . ?
Fe1 N1 C4 C5 -1.0(7) . . . . ?
C1 N1 C4 C3 3.0(6) . . . . ?
Fe1 N1 C4 C3 -178.0(3) . . . . ?
C2 C3 C4 C5 -179.4(5) . . . . ?
C2 C3 C4 N1 -2.3(6) . . . . ?
N1 C4 C5 C6 0.9(8) . . . . ?
C3 C4 C5 C6 177.4(5) . . . . ?
N1 C4 C5 C21 -176.9(5) . . . . ?
C3 C4 C5 C21 -0.4(8) . . . . ?
C4 C5 C6 N2 -0.2(8) . . . . ?
C21 C5 C6 N2 177.6(5) . . . . ?
C4 C5 C6 C7 177.5(5) . . . . ?
C21 C5 C6 C7 -4.7(8) . . . . ?
C9 N2 C6 C5 179.3(5) . . . . ?
Fe1 N2 C6 C5 -0.3(7) . . . . ?
C9 N2 C6 C7 1.3(6) . . . . ?
Fe1 N2 C6 C7 -178.3(3) . . . . ?
C5 C6 C7 C8 -177.7(5) . . . . ?
N2 C6 C7 C8 0.3(6) . . . . ?
C6 C7 C8 C9 -1.8(6) . . . . ?
C6 N2 C9 C10 -179.2(5) . . . . ?
Fe1 N2 C9 C10 0.4(7) . . . . ?
C6 N2 C9 C8 -2.5(6) . . . . ?
Fe1 N2 C9 C8 177.1(4) . . . . ?
C7 C8 C9 N2 2.8(6) . . . . ?
C7 C8 C9 C10 179.6(5) . . . . ?
N2 C9 C10 C11 -2.0(9) . . . . ?
C8 C9 C10 C11 -178.3(6) . . . . ?
N2 C9 C10 C27 178.6(5) . . . . ?
C8 C9 C10 C27 2.3(8) . . . . ?
C9 C10 C11 N3 -0.3(9) . . . . ?
C27 C10 C11 N3 179.1(5) . . . . ?
C9 C10 C11 C12 -179.7(5) . . . . ?
C27 C10 C11 C12 -0.2(9) . . . . ?
C14 N3 C11 C10 179.8(5) . . . . ?
Fe1 N3 C11 C10 3.9(8) . . . . ?
C14 N3 C11 C12 -0.8(6) . . . . ?
Fe1 N3 C11 C12 -176.6(3) . . . . ?
C10 C11 C12 C13 179.8(5) . . . . ?
N3 C11 C12 C13 0.4(6) . . . . ?
C11 C12 C13 C14 0.1(6) . . . . ?
C11 N3 C14 C15 -178.7(5) . . . . ?
Fe1 N3 C14 C15 -2.9(7) . . . . ?
C11 N3 C14 C13 0.9(6) . . . . ?
Fe1 N3 C14 C13 176.6(3) . . . . ?
C12 C13 C14 N3 -0.6(6) . . . . ?
C12 C13 C14 C15 178.9(5) . . . . ?
N3 C14 C15 C16 2.0(8) . . . . ?
C13 C14 C15 C16 -177.5(5) . . . . ?
N3 C14 C15 C33 -178.6(5) . . . . ?
C13 C14 C15 C33 1.9(7) . . . . ?
C19 N4 C16 C15 -180.0(5) . . . . ?
Fe1 N4 C16 C15 0.5(7) . . . . ?
C19 N4 C16 C17 0.7(6) . . . . ?
Fe1 N4 C16 C17 -178.8(3) . . . . ?
C14 C15 C16 N4 -0.8(8) . . . . ?
C33 C15 C16 N4 179.9(5) . . . . ?
C14 C15 C16 C17 178.5(5) . . . . ?
C33 C15 C16 C17 -0.8(7) . . . . ?
N4 C16 C17 C18 0.4(6) . . . . ?
C15 C16 C17 C18 -178.9(5) . . . . ?
C16 C17 C18 C19 -1.3(5) . . . . ?
C16 N4 C19 C20 -179.2(5) . . . . ?
Fe1 N4 C19 C20 0.4(8) . . . . ?
C16 N4 C19 C18 -1.6(6) . . . . ?
Fe1 N4 C19 C18 177.9(4) . . . . ?
C17 C18 C19 C20 179.6(5) . . . . ?
C17 C18 C19 N4 1.9(6) . . . . ?
N4 C19 C20 C1 -1.9(9) . . . . ?
C18 C19 C20 C1 -179.3(5) . . . . ?
N4 C19 C20 C39 176.4(5) . . . . ?
C18 C19 C20 C39 -1.0(8) . . . . ?
N1 C1 C20 C19 1.2(9) . . . . ?
C2 C1 C20 C19 -176.0(5) . . . . ?
N1 C1 C20 C39 -177.1(5) . . . . ?
C2 C1 C20 C39 5.7(9) . . . . ?
C4 C5 C21 C26 -73.9(7) . . . . ?
C6 C5 C21 C26 108.2(6) . . . . ?
C4 C5 C21 C22 105.7(6) . . . . ?
C6 C5 C21 C22 -72.2(7) . . . . ?
C26 C21 C22 C23 0.5(9) . . . . ?
C5 C21 C22 C23 -179.1(5) . . . . ?
C21 C22 C23 C24 1.0(10) . . . . ?
C22 C23 C24 C25 -1.4(11) . . . . ?
C23 C24 C25 C26 0.4(11) . . . . ?
C22 C21 C26 C25 -1.6(9) . . . . ?
C5 C21 C26 C25 178.0(6) . . . . ?
C24 C25 C26 C21 1.2(10) . . . . ?
C11 C10 C27 C28 -102.9(7) . . . . ?
C9 C10 C27 C28 76.6(7) . . . . ?
C11 C10 C27 C32 77.2(7) . . . . ?
C9 C10 C27 C32 -103.3(6) . . . . ?
C32 C27 C28 C29 0.2(10) . . . . ?
C10 C27 C28 C29 -179.7(6) . . . . ?
C27 C28 C29 C30 -0.8(11) . . . . ?
C28 C29 C30 C31 0.0(11) . . . . ?
C29 C30 C31 C32 1.4(11) . . . . ?
C28 C27 C32 C31 1.2(9) . . . . ?
C10 C27 C32 C31 -178.9(6) . . . . ?
C30 C31 C32 C27 -2.0(10) . . . . ?
C16 C15 C33 C38 -116.1(6) . . . . ?
C14 C15 C33 C38 64.5(7) . . . . ?
C16 C15 C33 C34 65.9(7) . . . . ?
C14 C15 C33 C34 -113.5(6) . . . . ?
C38 C33 C34 C35 0.5(8) . . . . ?
C15 C33 C34 C35 178.5(5) . . . . ?
C33 C34 C35 C36 -1.7(9) . . . . ?
C34 C35 C36 C37 2.4(10) . . . . ?
C35 C36 C37 C38 -1.8(10) . . . . ?
C34 C33 C38 C37 0.1(8) . . . . ?
C15 C33 C38 C37 -177.9(5) . . . . ?
C36 C37 C38 C33 0.6(9) . . . . ?
C19 C20 C39 C40 94.4(7) . . . . ?
C1 C20 C39 C40 -87.2(7) . . . . ?
C19 C20 C39 C44 -82.6(7) . . . . ?
C1 C20 C39 C44 95.8(7) . . . . ?
C44 C39 C40 C41 0.0(9) . . . . ?
C20 C39 C40 C41 -177.0(5) . . . . ?
C39 C40 C41 C42 -0.4(9) . . . . ?
C40 C41 C42 C43 -0.2(10) . . . . ?
C41 C42 C43 C44 1.3(10) . . . . ?
C42 C43 C44 C39 -1.7(10) . . . . ?
C40 C39 C44 C43 1.1(9) . . . . ?
C20 C39 C44 C43 178.1(6) . . . . ?
Fe1 N5 C45 C49 -95.3(4) . . . . ?
Fe1 N5 C45 C46 141.1(4) . . . . ?
N5 C45 C46 C48 -60.3(6) . . . . ?
C49 C45 C46 C48 177.8(5) . . . . ?
N5 C45 C46 C47 66.6(6) . . . . ?
C49 C45 C46 C47 -55.2(6) . . . . ?
C50 O2 C49 O1 -0.7(8) . . . . ?
C50 O2 C49 C45 178.6(5) . . . . ?
N5 C45 C49 O1 -16.0(6) . . . . ?
C46 C45 C49 O1 108.6(6) . . . . ?
N5 C45 C49 O2 164.7(4) . . . . ?
C46 C45 C49 O2 -70.7(5) . . . . ?
Fe1 N6 C51 C55 -96.2(4) . . . . ?
Fe1 N6 C51 C52 140.3(4) . . . . ?
N6 C51 C52 C53 59.5(6) . . . . ?
C55 C51 C52 C53 -62.7(6) . . . . ?
N6 C51 C52 C54 -66.4(6) . . . . ?
C55 C51 C52 C54 171.5(5) . . . . ?
C56 O4 C55 O3 4.7(8) . . . . ?
C56 O4 C55 C51 -177.7(5) . . . . ?
N6 C51 C55 O3 -18.4(7) . . . . ?
C52 C51 C55 O3 107.1(6) . . . . ?
N6 C51 C55 O4 164.0(4) . . . . ?
C52 C51 C55 O4 -70.5(6) . . . . ?
